data_4022687
loop_
_publ_author_name
'Sengodagounder Muthusamy'
'Janagiraman Krishnamurthi'
'Srinivasarao Arulananda Babu'
'Eringathodi Suresh'

_publ_section_title
;
 Anomalous Reaction of Rh~2~(OAc)~4~-Generated Transient Carbonyl
 Ylides: Chemoselective Synthesis of Epoxy-Bridged Tetrahydropyranone,
 Oxepanone, Oxocinone, and Oxoninone Ring Systems
;
_journal_name_full 'Journal of Organic Chemistry'
_journal_page_first 1252
_journal_page_last 1262
_journal_paper_doi 10.1021/jo0621726
_journal_volume 72
_journal_year 2007
_chemical_formula_sum 'C31 H30 O3'
_chemical_formula_weight 450.55
_chemical_name_systematic
; 
 ? 
;
_space_group_IT_number 2
_symmetry_cell_setting triclinic
_symmetry_space_group_name_Hall '-P 1'
_symmetry_space_group_name_H-M 'P -1'
_atom_sites_solution_hydrogens geom
_atom_sites_solution_primary direct
_atom_sites_solution_secondary difmap
_audit_creation_method SHELXL-97
_cell_angle_alpha 104.35(3)
_cell_angle_beta 102.48(2)
_cell_angle_gamma 104.49(4)
_cell_formula_units_Z 2
_cell_length_a 6.794(2)
_cell_length_b 13.029(5)
_cell_length_c 15.484(4)
_cell_measurement_reflns_used 25
_cell_measurement_temperature 293(2)
_cell_measurement_theta_max 12
_cell_measurement_theta_min 8
_cell_volume 1227.8(7)
_computing_cell_refinement CAD4-PC
_computing_data_collection CAD4-PC
_computing_data_reduction NRCVAX
_computing_molecular_graphics 'ORTEP, PLATON'
_computing_structure_refinement 'SHELXL-97 (Sheldrick, 1997)'
_computing_structure_solution 'SHELXS-97 (Sheldrick, 1990)'
_diffrn_ambient_temperature 293(2)
_diffrn_measured_fraction_theta_full 0.999
_diffrn_measured_fraction_theta_max 0.999
_diffrn_measurement_device_type 'ENRAF-NONIUS CAD-4 DIFFRACTOMETER'
_diffrn_measurement_method 'omega-two theta'
_diffrn_radiation_monochromator graphite
_diffrn_radiation_source 'fine-focus sealed tube'
_diffrn_radiation_type MoK\a
_diffrn_radiation_wavelength 0.70930
_diffrn_reflns_av_R_equivalents 0.0000
_diffrn_reflns_av_sigmaI/netI 0.0350
_diffrn_reflns_limit_h_max 7
_diffrn_reflns_limit_h_min -8
_diffrn_reflns_limit_k_max 15
_diffrn_reflns_limit_k_min 0
_diffrn_reflns_limit_l_max 17
_diffrn_reflns_limit_l_min -18
_diffrn_reflns_number 4301
_diffrn_reflns_theta_full 24.92
_diffrn_reflns_theta_max 24.92
_diffrn_reflns_theta_min 2.54
_diffrn_standards_decay_% nil
_diffrn_standards_interval_time 1h
_diffrn_standards_number 3
_exptl_absorpt_coefficient_mu 0.077
_exptl_crystal_colour colourless
_exptl_crystal_density_diffrn 1.219
_exptl_crystal_density_method 'not measured'
_exptl_crystal_description plates
_exptl_crystal_F_000 480
_exptl_crystal_size_max 0.30
_exptl_crystal_size_mid 0.22
_exptl_crystal_size_min 0.16
_refine_diff_density_max 0.516
_refine_diff_density_min -0.360
_refine_diff_density_rms 0.076
_refine_ls_extinction_method none
_refine_ls_goodness_of_fit_ref 1.005
_refine_ls_hydrogen_treatment mixed
_refine_ls_matrix_type full
_refine_ls_number_parameters 415
_refine_ls_number_reflns 4301
_refine_ls_number_restraints 0
_refine_ls_restrained_S_all 1.005
_refine_ls_R_factor_all 0.0861
_refine_ls_R_factor_gt 0.0617
_refine_ls_shift/su_max 0.002
_refine_ls_shift/su_mean 0.000
_refine_ls_structure_factor_coef Fsqd
_refine_ls_weighting_details 'w=1/[\s^2^(Fo^2^)+(0.1630P)^2^+0.0000P] where P=(Fo^2^+2Fc^2^)/3'
_refine_ls_weighting_scheme calc
_refine_ls_wR_factor_gt 0.1965
_refine_ls_wR_factor_ref 0.2130
_reflns_number_gt 3015
_reflns_number_total 4301
_reflns_threshold_expression >2sigma(I)
_cod_data_source_file jo0621726si20061020_024239.cif
_cod_data_source_block compound_35a
_cod_depositor_comments
;
The following automatic conversions were performed:

'_refine_ls_weighting_scheme' value 'calc
w=1/[\s^2^(Fo^2^)+(0.1630P)^2^+0.0000P] where P=(Fo^2^+2Fc^2^)/3' was
changed to 'calc'. New tag '_refine_ls_weighting_details' was
created. The value of the new tag was set to
'w=1/[\s^2^(Fo^2^)+(0.1630P)^2^+0.0000P] where P=(Fo^2^+2Fc^2^)/3'.

Automatic conversion script
Id: cif_fix_values 3143 2015-03-26 13:38:13Z robertas 
;
_cod_database_code 4022687

loop_
_symmetry_equiv_pos_as_xyz
'x, y, z'
'-x, -y, -z'

loop_
_atom_site_label
_atom_site_type_symbol
_atom_site_fract_x
_atom_site_fract_y
_atom_site_fract_z
_atom_site_U_iso_or_equiv
_atom_site_adp_type
_atom_site_occupancy
_atom_site_calc_flag
_atom_site_refinement_flags
O14 O 0.2040(2) 0.65555(13) 0.75667(11) 0.0424(4) Uani 1 d .
O15 O 0.4616(3) 0.61877(14) 0.85914(12) 0.0461(5) Uani 1 d .
C12 C -0.1731(4) 0.56902(19) 0.69613(16) 0.0403(6) Uani 1 d .
C13 C 0.0286(4) 0.57565(18) 0.75681(16) 0.0362(5) Uani 1 d .
C5 C 0.3462(4) 0.76523(19) 0.92672(16) 0.0419(6) Uani 1 d .
O33 O 0.2302(4) 0.68043(19) 1.03759(14) 0.0757(7) Uani 1 d .
C9 C 0.0070(4) 0.50169(19) 0.80387(17) 0.0421(6) Uani 1 d .
C8 C 0.1658(4) 0.4783(2) 0.87469(19) 0.0449(6) Uani 1 d .
C16 C -0.1991(4) 0.6395(2) 0.64718(18) 0.0454(6) Uani 1 d .
C25 C 0.2147(4) 0.3745(2) 0.83027(19) 0.0480(6) Uani 1 d .
C18 C -0.4239(4) 0.7200(2) 0.55797(18) 0.0519(7) Uani 1 d .
C26 C 0.1317(4) 0.2769(2) 0.8405(2) 0.0491(6) Uani 1 d .
C7 C 0.3640(4) 0.5804(2) 0.92366(18) 0.0482(6) Uani 1 d .
C27 C 0.1572(4) 0.17009(19) 0.79524(17) 0.0449(6) Uani 1 d .
C17 C -0.4005(4) 0.6417(2) 0.59639(17) 0.0478(6) Uani 1 d .
C11 C -0.3408(4) 0.4747(2) 0.7042(2) 0.0478(6) Uani 1 d .
C1 C 0.3836(3) 0.70259(19) 0.83632(16) 0.0383(5) Uani 1 d .
C28 C 0.0069(5) 0.0707(2) 0.7858(2) 0.0565(7) Uani 1 d .
C6 C 0.3034(4) 0.6770(2) 0.97367(17) 0.0495(6) Uani 1 d .
C19 C -0.6226(5) 0.7338(2) 0.51174(18) 0.0532(7) Uani 1 d .
C2 C 0.5554(4) 0.7852(2) 0.8162(2) 0.0497(6) Uani 1 d .
C4 C 0.5708(5) 0.8511(2) 0.9783(2) 0.0576(7) Uani 1 d .
C20 C -0.6183(7) 0.8240(3) 0.4796(3) 0.0826(10) Uani 1 d .
C10 C -0.2236(5) 0.4315(3) 0.7755(3) 0.0596(8) Uani 1 d .
C32 C 0.3264(5) 0.1637(2) 0.7606(2) 0.0604(8) Uani 1 d .
C34 C 0.1743(5) 0.8194(3) 0.9144(3) 0.0605(8) Uani 1 d .
C30 C 0.1855(7) -0.0368(3) 0.7050(3) 0.0769(10) Uani 1 d .
C29 C 0.0201(6) -0.0309(2) 0.7407(2) 0.0706(9) Uani 1 d .
C21 C -0.8068(10) 0.8400(5) 0.4372(3) 0.1070(16) Uani 1 d .
C24 C -0.8201(5) 0.6588(3) 0.4978(2) 0.0650(8) Uani 1 d .
C3 C 0.6527(5) 0.8859(3) 0.9020(2) 0.0721(9) Uani 1 d .
H31 H 0.6095 0.9484 0.8915 0.087 Uiso 1 calc R
H32 H 0.8068 0.9077 0.9195 0.087 Uiso 1 calc R
C23 C -1.0048(6) 0.6741(4) 0.4534(2) 0.0830(11) Uani 1 d .
H23 H -1.1358 0.6221 0.4440 0.100 Uiso 1 calc R
C22 C -0.9976(8) 0.7639(5) 0.4233(3) 0.0962(14) Uani 1 d .
C31 C 0.3386(6) 0.0606(3) 0.7148(3) 0.0742(9) Uani 1 d .
H21 H 0.656(4) 0.750(2) 0.8056(18) 0.044(7) Uiso 1 d .
H111 H -0.416(5) 0.421(3) 0.643(2) 0.066(9) Uiso 1 d .
H8 H 0.102(4) 0.456(2) 0.9190(18) 0.044(7) Uiso 1 d .
H32 H 0.438(5) 0.235(3) 0.771(2) 0.059(8) Uiso 1 d .
H101 H -0.280(6) 0.437(3) 0.828(3) 0.094(12) Uiso 1 d .
H7 H 0.472(5) 0.561(2) 0.965(2) 0.053(7) Uiso 1 d .
H341 H 0.215(6) 0.886(3) 0.886(3) 0.097(12) Uiso 1 d .
H102 H -0.239(5) 0.353(3) 0.753(2) 0.064(9) Uiso 1 d .
H112 H -0.463(6) 0.504(3) 0.726(2) 0.082(10) Uiso 1 d .
H24 H -0.824(5) 0.592(3) 0.516(2) 0.075(10) Uiso 1 d .
H343 H 0.041(6) 0.760(3) 0.883(3) 0.082(11) Uiso 1 d .
H342 H 0.158(5) 0.858(3) 0.969(2) 0.065(9) Uiso 1 d .
H16 H -0.078(5) 0.694(2) 0.650(2) 0.057(8) Uiso 1 d .
H22 H 0.475(6) 0.806(3) 0.760(3) 0.089(11) Uiso 1 d .
H18 H -0.295(5) 0.777(2) 0.5648(19) 0.056(8) Uiso 1 d .
H28 H -0.113(5) 0.077(2) 0.809(2) 0.061(8) Uiso 1 d .
H17 H -0.528(5) 0.582(2) 0.593(2) 0.058(8) Uiso 1 d .
H30 H 0.192(6) -0.103(4) 0.679(3) 0.092(12) Uiso 1 d .
H41 H 0.564(4) 0.910(2) 1.0290(19) 0.046(7) Uiso 1 d .
H25 H 0.297(5) 0.378(3) 0.788(2) 0.066(9) Uiso 1 d .
H22 H -1.130(7) 0.783(3) 0.401(3) 0.108(13) Uiso 1 d .
H26 H 0.046(5) 0.269(3) 0.876(2) 0.070(10) Uiso 1 d .
H42 H 0.677(7) 0.814(3) 1.000(3) 0.105(13) Uiso 1 d .
H21 H -0.795(8) 0.895(4) 0.418(3) 0.123(17) Uiso 1 d .
H31 H 0.446(5) 0.052(3) 0.688(2) 0.070(9) Uiso 1 d .
H29 H -0.074(6) -0.113(3) 0.735(3) 0.102(12) Uiso 1 d .
H20 H -0.484(7) 0.873(3) 0.492(3) 0.094(13) Uiso 1 d .

loop_
_atom_site_aniso_label
_atom_site_aniso_U_11
_atom_site_aniso_U_22
_atom_site_aniso_U_33
_atom_site_aniso_U_23
_atom_site_aniso_U_13
_atom_site_aniso_U_12
O14 0.0377(9) 0.0464(9) 0.0390(9) 0.0163(7) 0.0107(7) 0.0046(7)
O15 0.0417(9) 0.0439(9) 0.0575(10) 0.0185(8) 0.0164(8) 0.0181(7)
C12 0.0377(12) 0.0429(13) 0.0374(12) 0.0078(10) 0.0122(10) 0.0119(10)
C13 0.0383(12) 0.0319(11) 0.0382(12) 0.0076(9) 0.0153(10) 0.0111(9)
C5 0.0454(13) 0.0364(12) 0.0418(13) 0.0089(10) 0.0114(10) 0.0142(10)
O33 0.0997(17) 0.0746(14) 0.0545(12) 0.0210(11) 0.0388(12) 0.0170(13)
C9 0.0390(12) 0.0364(12) 0.0488(13) 0.0117(10) 0.0148(11) 0.0089(10)
C8 0.0508(14) 0.0399(13) 0.0506(14) 0.0211(11) 0.0186(12) 0.0160(11)
C16 0.0425(14) 0.0450(14) 0.0444(13) 0.0109(11) 0.0108(11) 0.0116(11)
C25 0.0491(14) 0.0449(14) 0.0531(15) 0.0205(12) 0.0155(12) 0.0154(11)
C18 0.0511(16) 0.0574(16) 0.0454(14) 0.0153(12) 0.0127(12) 0.0171(13)
C26 0.0536(15) 0.0469(15) 0.0522(15) 0.0238(12) 0.0169(13) 0.0162(12)
C7 0.0480(14) 0.0480(14) 0.0495(14) 0.0240(12) 0.0070(12) 0.0148(12)
C27 0.0492(14) 0.0372(12) 0.0463(13) 0.0197(11) 0.0053(11) 0.0117(11)
C17 0.0427(14) 0.0527(15) 0.0426(13) 0.0120(12) 0.0078(11) 0.0136(12)
C11 0.0399(13) 0.0447(14) 0.0532(16) 0.0111(12) 0.0139(12) 0.0086(11)
C1 0.0364(12) 0.0379(12) 0.0410(12) 0.0141(10) 0.0104(10) 0.0122(10)
C28 0.0598(17) 0.0455(15) 0.0643(17) 0.0244(13) 0.0170(14) 0.0111(13)
C6 0.0534(15) 0.0490(14) 0.0397(13) 0.0126(11) 0.0107(12) 0.0095(12)
C19 0.0616(17) 0.0632(17) 0.0395(13) 0.0165(12) 0.0149(12) 0.0283(14)
C2 0.0391(13) 0.0477(15) 0.0642(17) 0.0194(13) 0.0199(13) 0.0118(12)
C4 0.0596(17) 0.0441(15) 0.0511(16) 0.0085(13) 0.0024(13) 0.0046(13)
C20 0.089(3) 0.087(3) 0.077(2) 0.043(2) 0.011(2) 0.032(2)
C10 0.0460(15) 0.0542(17) 0.078(2) 0.0316(16) 0.0175(15) 0.0057(13)
C32 0.0540(16) 0.0493(16) 0.078(2) 0.0257(14) 0.0171(15) 0.0136(13)
C34 0.064(2) 0.0533(17) 0.070(2) 0.0122(16) 0.0239(16) 0.0319(16)
C30 0.099(3) 0.0441(17) 0.086(2) 0.0153(16) 0.025(2) 0.0270(18)
C29 0.083(2) 0.0398(16) 0.077(2) 0.0189(14) 0.0138(18) 0.0061(15)
C21 0.130(4) 0.119(4) 0.095(3) 0.065(3) 0.014(3) 0.065(4)
C24 0.0571(18) 0.083(2) 0.0660(19) 0.0328(17) 0.0184(14) 0.0325(17)
C3 0.0574(18) 0.0583(17) 0.082(2) 0.0025(16) 0.0275(16) 0.0009(14)
C23 0.062(2) 0.125(3) 0.071(2) 0.036(2) 0.0170(17) 0.045(2)
C22 0.093(3) 0.149(4) 0.066(2) 0.042(3) 0.014(2) 0.075(3)
C31 0.079(2) 0.070(2) 0.089(2) 0.0269(18) 0.036(2) 0.0385(19)

loop_
_atom_type_symbol
_atom_type_description
_atom_type_scat_dispersion_real
_atom_type_scat_dispersion_imag
_atom_type_scat_source
C C 0.0033 0.0016 'International Tables Vol C Tables 4.2.6.8 and 6.1.1.4'
O O 0.0106 0.0060 'International Tables Vol C Tables 4.2.6.8 and 6.1.1.4'
H H 0.0000 0.0000 'International Tables Vol C Tables 4.2.6.8 and 6.1.1.4'

loop_
_geom_angle_atom_site_label_1
_geom_angle_atom_site_label_2
_geom_angle_atom_site_label_3
_geom_angle
C13 O14 C1 119.54(17)
C1 O15 C7 109.71(18)
C16 C12 C13 125.0(2)
C16 C12 C11 128.3(2)
C13 C12 C11 106.7(2)
C9 C13 O14 131.8(2)
C9 C13 C12 112.8(2)
O14 C13 C12 115.36(19)
C6 C5 C34 113.4(2)
C6 C5 C1 102.90(19)
C34 C5 C1 116.1(2)
C6 C5 C4 109.9(2)
C34 C5 C4 112.9(2)
C1 C5 C4 100.5(2)
C13 C9 C10 109.4(2)
C13 C9 C8 132.3(2)
C10 C9 C8 118.3(2)
C25 C8 C9 110.7(2)
C25 C8 C7 113.1(2)
C9 C8 C7 111.0(2)
C12 C16 C17 125.1(3)
C26 C25 C8 122.8(3)
C17 C18 C19 127.7(3)
C25 C26 C27 126.9(3)
O15 C7 C6 105.0(2)
O15 C7 C8 112.3(2)
C6 C7 C8 109.6(2)
C32 C27 C28 117.8(3)
C32 C27 C26 122.5(2)
C28 C27 C26 119.6(3)
C18 C17 C16 124.0(3)
C12 C11 C10 105.4(2)
O14 C1 O15 110.91(18)
O14 C1 C2 108.53(19)
O15 C1 C2 109.66(19)
O14 C1 C5 115.70(19)
O15 C1 C5 104.39(18)
C2 C1 C5 107.5(2)
C29 C28 C27 121.5(3)
O33 C6 C7 125.4(3)
O33 C6 C5 127.1(3)
C7 C6 C5 107.5(2)
C20 C19 C24 117.4(3)
C20 C19 C18 120.2(3)
C24 C19 C18 122.4(3)
C3 C2 C1 106.9(2)
C3 C4 C5 105.1(2)
C19 C20 C21 121.0(4)
C9 C10 C11 105.7(2)
C27 C32 C31 120.3(3)
C29 C30 C31 119.1(3)
C30 C29 C28 120.5(3)
C22 C21 C20 120.1(4)
C23 C24 C19 121.0(3)
C2 C3 C4 105.7(2)
C22 C23 C24 120.8(4)
C23 C22 C21 119.7(4)
C30 C31 C32 120.7(3)

loop_
_geom_bond_atom_site_label_1
_geom_bond_atom_site_label_2
_geom_bond_distance
O14 C13 1.373(3)
O14 C1 1.409(3)
O15 C1 1.413(3)
O15 C7 1.434(3)
C12 C16 1.348(4)
C12 C13 1.453(3)
C12 C11 1.504(4)
C13 C9 1.343(3)
C5 C6 1.508(3)
C5 C34 1.511(4)
C5 C1 1.543(3)
C5 C4 1.547(4)
O33 C6 1.196(3)
C9 C10 1.507(4)
C9 C8 1.509(4)
C8 C25 1.508(4)
C8 C7 1.523(4)
C16 C17 1.434(4)
C25 C26 1.320(4)
C18 C17 1.327(4)
C18 C19 1.462(4)
C26 C27 1.466(4)
C7 C6 1.506(4)
C27 C32 1.382(4)
C27 C28 1.386(4)
C11 C10 1.523(4)
C1 C2 1.521(3)
C28 C29 1.369(5)
C19 C20 1.380(5)
C19 C24 1.384(4)
C2 C3 1.499(4)
C4 C3 1.527(5)
C20 C21 1.398(6)
C32 C31 1.388(5)
C30 C29 1.367(5)
C30 C31 1.375(5)
C21 C22 1.357(7)
C24 C23 1.381(4)
C23 C22 1.357(6)
